data_1537172
loop_
_publ_author_name
'Zuercher, F.'
'Nesper, R.'
'Hoffmann, S.'
'Faessler, T.'

_publ_section_title
;
 Novel arachno-type (X5)6- Zintl anions in Sr3 Sr5, Ba3 Sr5, and Ba3 Pb5
 and charge influence on Zintl clusters.
;
_journal_name_full 'Angewandte Chemie (Edition international)'
_journal_page_first 2703
_journal_page_last 2705
_journal_volume 34
_journal_year 1995
_chemical_formula_sum 'Ba3 Pb5'
_space_group_IT_number 63
_symmetry_space_group_name_Hall '-C 2c 2'
_symmetry_space_group_name_H-M 'C m c m'
_cell_angle_alpha 90
_cell_angle_beta 90
_cell_angle_gamma 90
_cell_formula_units_Z 4
_cell_length_a 11.154
_cell_length_b 9.053
_cell_length_c 11.38
_cell_volume 1149.120
_citation_journal_id_ASTM ACIEAY
_cod_data_source_file Zuercher_ACIEAY_1995_297.cif
_cod_data_source_block Ba3Pb5
_cod_original_cell_volume 1149.12
_cod_database_code 1537172

loop_
_symmetry_equiv_pos_as_xyz
x,y,z
-x,-y,z+1/2
x,-y,-z
-x,y,-z+1/2
-x,-y,-z
x,y,-z-1/2
-x,y,z
x,-y,z-1/2
x+1/2,y+1/2,z
-x+1/2,-y+1/2,z+1/2
x+1/2,-y+1/2,-z
-x+1/2,y+1/2,-z+1/2
-x+1/2,-y+1/2,-z
x+1/2,y+1/2,-z-1/2
-x+1/2,y+1/2,z
x+1/2,-y+1/2,z-1/2

loop_
_atom_site_label
_atom_site_type_symbol
_atom_site_fract_x
_atom_site_fract_y
_atom_site_fract_z
_atom_site_occupancy
_atom_site_U_iso_or_equiv
Pb2 Pb 0.79907 0.78471 0.25 1 0.0
Pb3 Pb 0 0.19504 0.55398 1 0.0
Pb1 Pb 0 0.53799 0.25 1 0.0
Ba2 Ba 0.70685 0 0 1 0.0
Ba1 Ba 0 0.1356 0.25 1 0.0
